data_4033062
loop_
_publ_author_name
'Mehl, Lea-Marina'
'Maier, Martin E.'

_publ_section_title
;
 A Radical-Based Synthesis of Lingzhiol.
;
_journal_issue 18
_journal_name_full 'The Journal of organic chemistry'
_journal_page_first 9844
_journal_page_last 9850
_journal_paper_doi 10.1021/acs.joc.7b01416
_journal_volume 82
_journal_year 2017
_chemical_formula_sum 'C19 H22 O6'
_chemical_formula_weight 346.36
_space_group_crystal_system triclinic
_space_group_IT_number 2
_space_group_name_Hall '-P 1'
_space_group_name_H-M_alt 'P -1'
_symmetry_space_group_name_Hall '-P 1'
_symmetry_space_group_name_H-M 'P -1'
_atom_sites_solution_hydrogens geom
_audit_creation_method SHELXL-2014/7
_cell_angle_alpha 82.485(9)
_cell_angle_beta 77.888(8)
_cell_angle_gamma 74.910(17)
_cell_formula_units_Z 2
_cell_length_a 7.937(3)
_cell_length_b 9.671(4)
_cell_length_c 11.189(4)
_cell_measurement_reflns_used 1915
_cell_measurement_temperature 173(2)
_cell_measurement_theta_max 30.564
_cell_measurement_theta_min 2.758
_cell_volume 808.1(5)
_computing_cell_refinement 'Bruker SAINT'
_computing_data_collection 'Bruker COSMO'
_computing_data_reduction 'Bruker SAINT'
_computing_structure_refinement 'SHELXL-2014/7 (Sheldrick, 2014)'
_computing_structure_solution 'SHELXS-13 (Sheldrick 2008)'
_diffrn_ambient_temperature 173(2)
_diffrn_measured_fraction_theta_full 1.000
_diffrn_measured_fraction_theta_max 0.999
_diffrn_measurement_device_type 'Bruker APEX II DUO'
_diffrn_measurement_method 'omega scans'
_diffrn_radiation_type MoK\a
_diffrn_radiation_wavelength 0.71073
_diffrn_reflns_av_R_equivalents 0.0349
_diffrn_reflns_av_unetI/netI 0.0310
_diffrn_reflns_Laue_measured_fraction_full 1.000
_diffrn_reflns_Laue_measured_fraction_max 0.999
_diffrn_reflns_limit_h_max 10
_diffrn_reflns_limit_h_min -10
_diffrn_reflns_limit_k_max 12
_diffrn_reflns_limit_k_min -12
_diffrn_reflns_limit_l_max 14
_diffrn_reflns_limit_l_min -14
_diffrn_reflns_number 13580
_diffrn_reflns_point_group_measured_fraction_full 1.000
_diffrn_reflns_point_group_measured_fraction_max 0.999
_diffrn_reflns_theta_full 25.242
_diffrn_reflns_theta_max 27.876
_diffrn_reflns_theta_min 1.868
_diffrn_source 'ImuS-focus sealed tube'
_exptl_absorpt_coefficient_mu 0.106
_exptl_absorpt_correction_T_max 0.7457
_exptl_absorpt_correction_T_min 0.7039
_exptl_absorpt_correction_type multi-scan
_exptl_absorpt_process_details sadabs
_exptl_crystal_colour colourless
_exptl_crystal_density_diffrn 1.423
_exptl_crystal_description block
_exptl_crystal_F_000 368
_exptl_crystal_size_max 0.150
_exptl_crystal_size_mid 0.139
_exptl_crystal_size_min 0.136
_refine_diff_density_max 0.485
_refine_diff_density_min -0.328
_refine_diff_density_rms 0.051
_refine_ls_extinction_method none
_refine_ls_goodness_of_fit_ref 1.041
_refine_ls_hydrogen_treatment constr
_refine_ls_matrix_type full
_refine_ls_number_parameters 229
_refine_ls_number_reflns 3852
_refine_ls_number_restraints 0
_refine_ls_restrained_S_all 1.041
_refine_ls_R_factor_all 0.0434
_refine_ls_R_factor_gt 0.0385
_refine_ls_shift/su_max 0.000
_refine_ls_shift/su_mean 0.000
_refine_ls_structure_factor_coef Fsqd
_refine_ls_weighting_details 'w=1/[\s^2^(Fo^2^)+(0.0535P)^2^+0.3706P] where P=(Fo^2^+2Fc^2^)/3'
_refine_ls_weighting_scheme calc
_refine_ls_wR_factor_gt 0.1026
_refine_ls_wR_factor_ref 0.1068
_reflns_Friedel_coverage 0.000
_reflns_number_gt 3389
_reflns_number_total 3852
_reflns_threshold_expression 'I > 2\s(I)'
_cod_data_source_file jo7b01416_si_002.cif
_cod_data_source_block mo_lm74_0m
_cod_database_code 4033062
_shelx_shelxl_version_number 2014/7
_shelx_space_group_comment
;
The symmetry employed for this shelxl refinement is uniquely defined
by the following loop, which should always be used as a source of
symmetry information in preference to the above space-group names.
They are only intended as comments.
;
_shelx_estimated_absorpt_t_min 0.984
_shelx_estimated_absorpt_t_max 0.986

loop_
_space_group_symop_operation_xyz
'x, y, z'
'-x, -y, -z'

loop_
_atom_site_label
_atom_site_type_symbol
_atom_site_fract_x
_atom_site_fract_y
_atom_site_fract_z
_atom_site_U_iso_or_equiv
_atom_site_adp_type
_atom_site_occupancy
_atom_site_site_symmetry_order
_atom_site_calc_flag
_atom_site_refinement_flags_posn
_atom_site_refinement_flags_adp
C1 C 0.28648(15) 0.28030(12) 0.77030(10) 0.0098(2) Uani 1 1 d . .
C2 C 0.27579(15) 0.12287(12) 0.81233(10) 0.0104(2) Uani 1 1 d . .
C3 C 0.14718(16) 0.07440(12) 0.75089(10) 0.0120(2) Uani 1 1 d . .
H3A H 0.1465 -0.0269 0.7792 0.014 Uiso 1 1 calc R U
H3B H 0.0254 0.1341 0.7749 0.014 Uiso 1 1 calc R U
C4 C 0.20247(17) 0.08848(13) 0.61175(10) 0.0135(2) Uani 1 1 d . .
H4A H 0.3176 0.0195 0.5873 0.016 Uiso 1 1 calc R U
H4B H 0.1131 0.0641 0.5737 0.016 Uiso 1 1 calc R U
C5 C 0.21976(15) 0.23942(12) 0.56514(10) 0.0115(2) Uani 1 1 d . .
C6 C 0.19992(15) 0.28900(13) 0.44321(10) 0.0123(2) Uani 1 1 d . .
C7 C 0.20905(16) 0.42753(13) 0.39806(11) 0.0133(2) Uani 1 1 d . .
H7 H 0.1962 0.4597 0.3158 0.016 Uiso 1 1 calc R U
C8 C 0.23724(16) 0.51996(13) 0.47384(11) 0.0133(2) Uani 1 1 d . .
H8 H 0.2419 0.6156 0.4434 0.016 Uiso 1 1 calc R U
C9 C 0.25847(15) 0.47258(12) 0.59349(11) 0.0115(2) Uani 1 1 d . .
C10 C 0.25216(15) 0.33075(12) 0.64031(10) 0.0106(2) Uani 1 1 d . .
C11 C 0.14732(17) 0.23783(14) 0.25237(11) 0.0160(2) Uani 1 1 d . .
H11A H 0.0452 0.3206 0.2522 0.024 Uiso 1 1 calc R U
H11B H 0.1268 0.1595 0.2142 0.024 Uiso 1 1 calc R U
H11C H 0.2545 0.2654 0.2060 0.024 Uiso 1 1 calc R U
C12 C 0.31061(17) 0.69676(13) 0.62492(12) 0.0161(2) Uani 1 1 d . .
H12A H 0.4116 0.6856 0.5564 0.024 Uiso 1 1 calc R U
H12B H 0.3347 0.7454 0.6888 0.024 Uiso 1 1 calc R U
H12C H 0.2035 0.7541 0.5957 0.024 Uiso 1 1 calc R U
C13 C 0.48207(15) 0.27693(12) 0.77257(10) 0.0111(2) Uani 1 1 d . .
H13 H 0.5223 0.3583 0.7198 0.013 Uiso 1 1 calc R U
C14 C 0.58580(16) 0.13114(13) 0.72745(11) 0.0138(2) Uani 1 1 d . .
H14A H 0.7038 0.1022 0.7518 0.017 Uiso 1 1 calc R U
H14B H 0.6020 0.1333 0.6371 0.017 Uiso 1 1 calc R U
C15 C 0.46911(16) 0.02834(12) 0.79079(11) 0.0132(2) Uani 1 1 d . .
H15A H 0.5040 -0.0156 0.8697 0.016 Uiso 1 1 calc R U
H15B H 0.4803 -0.0492 0.7379 0.016 Uiso 1 1 calc R U
C16 C 0.14795(15) 0.36704(12) 0.86938(10) 0.0116(2) Uani 1 1 d . .
H16A H 0.1926 0.4455 0.8906 0.014 Uiso 1 1 calc R U
H16B H 0.0354 0.4097 0.8392 0.014 Uiso 1 1 calc R U
C17 C 0.19599(16) 0.12940(13) 0.94824(10) 0.0123(2) Uani 1 1 d . .
C18 C 0.64143(16) 0.31226(12) 0.91927(11) 0.0137(2) Uani 1 1 d . .
C19 C 0.64531(18) 0.30928(14) 1.05307(12) 0.0177(3) Uani 1 1 d . .
H19A H 0.7627 0.3159 1.0629 0.026 Uiso 1 1 calc R U
H19B H 0.6208 0.2193 1.0953 0.026 Uiso 1 1 calc R U
H19C H 0.5549 0.3907 1.0885 0.026 Uiso 1 1 calc R U
O1 O 0.16984(12) 0.19098(9) 0.37625(8) 0.01577(19) Uani 1 1 d . .
O2 O 0.28441(12) 0.55821(9) 0.67438(8) 0.01345(19) Uani 1 1 d . .
O3 O 0.11980(12) 0.26641(9) 0.97607(7) 0.01356(19) Uani 1 1 d . .
O4 O 0.19349(13) 0.02951(10) 1.02473(8) 0.0175(2) Uani 1 1 d . .
O5 O 0.49465(11) 0.27836(9) 0.90124(7) 0.01303(19) Uani 1 1 d . .
O6 O 0.75423(12) 0.34235(11) 0.83647(9) 0.0210(2) Uani 1 1 d . .

loop_
_atom_site_aniso_label
_atom_site_aniso_U_11
_atom_site_aniso_U_22
_atom_site_aniso_U_33
_atom_site_aniso_U_23
_atom_site_aniso_U_13
_atom_site_aniso_U_12
C1 0.0109(5) 0.0096(5) 0.0092(5) -0.0003(4) -0.0023(4) -0.0031(4)
C2 0.0125(5) 0.0099(5) 0.0092(5) 0.0007(4) -0.0025(4) -0.0037(4)
C3 0.0149(5) 0.0121(5) 0.0108(5) 0.0001(4) -0.0041(4) -0.0057(4)
C4 0.0197(6) 0.0115(5) 0.0108(5) -0.0002(4) -0.0048(4) -0.0050(4)
C5 0.0112(5) 0.0116(5) 0.0108(5) 0.0004(4) -0.0021(4) -0.0017(4)
C6 0.0115(5) 0.0146(6) 0.0107(5) -0.0019(4) -0.0024(4) -0.0022(4)
C7 0.0123(5) 0.0158(6) 0.0103(5) 0.0018(4) -0.0023(4) -0.0019(4)
C8 0.0124(5) 0.0113(5) 0.0146(6) 0.0023(4) -0.0015(4) -0.0027(4)
C9 0.0094(5) 0.0114(5) 0.0132(5) -0.0018(4) -0.0014(4) -0.0019(4)
C10 0.0097(5) 0.0119(5) 0.0094(5) 0.0003(4) -0.0014(4) -0.0018(4)
C11 0.0181(6) 0.0194(6) 0.0096(5) -0.0013(4) -0.0048(4) -0.0012(5)
C12 0.0203(6) 0.0102(5) 0.0185(6) 0.0011(4) -0.0034(5) -0.0061(5)
C13 0.0108(5) 0.0131(5) 0.0096(5) 0.0004(4) -0.0024(4) -0.0034(4)
C14 0.0115(5) 0.0140(5) 0.0146(5) -0.0015(4) -0.0010(4) -0.0016(4)
C15 0.0134(6) 0.0113(5) 0.0140(5) 0.0002(4) -0.0036(4) -0.0010(4)
C16 0.0119(5) 0.0116(5) 0.0111(5) -0.0004(4) -0.0018(4) -0.0028(4)
C17 0.0130(5) 0.0146(5) 0.0109(5) -0.0013(4) -0.0033(4) -0.0053(4)
C18 0.0138(6) 0.0108(5) 0.0183(6) 0.0019(4) -0.0069(4) -0.0042(4)
C19 0.0210(6) 0.0173(6) 0.0178(6) 0.0002(5) -0.0085(5) -0.0071(5)
O1 0.0232(5) 0.0153(4) 0.0101(4) -0.0007(3) -0.0061(3) -0.0047(4)
O2 0.0186(4) 0.0092(4) 0.0133(4) 0.0000(3) -0.0037(3) -0.0046(3)
O3 0.0164(4) 0.0138(4) 0.0099(4) -0.0006(3) -0.0006(3) -0.0043(3)
O4 0.0254(5) 0.0169(4) 0.0113(4) 0.0025(3) -0.0037(3) -0.0084(4)
O5 0.0134(4) 0.0161(4) 0.0114(4) 0.0005(3) -0.0040(3) -0.0059(3)
O6 0.0175(5) 0.0274(5) 0.0208(5) 0.0066(4) -0.0062(4) -0.0122(4)

loop_
_atom_type_symbol
_atom_type_description
_atom_type_scat_dispersion_real
_atom_type_scat_dispersion_imag
_atom_type_scat_source
C C 0.0033 0.0016 'International Tables Vol C Tables 4.2.6.8 and 6.1.1.4'
H H 0.0000 0.0000 'International Tables Vol C Tables 4.2.6.8 and 6.1.1.4'
O O 0.0106 0.0060 'International Tables Vol C Tables 4.2.6.8 and 6.1.1.4'

loop_
_geom_angle_atom_site_label_1
_geom_angle_atom_site_label_2
_geom_angle_atom_site_label_3
_geom_angle
C10 C1 C16 112.87(9)
C10 C1 C13 108.28(9)
C16 C1 C13 114.77(9)
C10 C1 C2 114.59(9)
C16 C1 C2 103.06(9)
C13 C1 C2 102.95(9)
C17 C2 C3 107.44(10)
C17 C2 C1 103.05(9)
C3 C2 C1 112.46(9)
C17 C2 C15 111.87(9)
C3 C2 C15 114.43(10)
C1 C2 C15 107.04(9)
C4 C3 C2 110.54(10)
C4 C3 H3A 109.5
C2 C3 H3A 109.5
C4 C3 H3B 109.5
C2 C3 H3B 109.5
H3A C3 H3B 108.1
C5 C4 C3 111.41(9)
C5 C4 H4A 109.3
C3 C4 H4A 109.3
C5 C4 H4B 109.3
C3 C4 H4B 109.3
H4A C4 H4B 108.0
C10 C5 C6 119.56(11)
C10 C5 C4 121.62(10)
C6 C5 C4 118.82(10)
O1 C6 C7 123.99(11)
O1 C6 C5 115.25(10)
C7 C6 C5 120.76(11)
C6 C7 C8 119.77(11)
C6 C7 H7 120.1
C8 C7 H7 120.1
C9 C8 C7 120.19(11)
C9 C8 H8 119.9
C7 C8 H8 119.9
O2 C9 C8 123.53(11)
O2 C9 C10 115.77(10)
C8 C9 C10 120.69(11)
C5 C10 C9 119.00(11)
C5 C10 C1 121.99(10)
C9 C10 C1 118.99(10)
O1 C11 H11A 109.5
O1 C11 H11B 109.5
H11A C11 H11B 109.5
O1 C11 H11C 109.5
H11A C11 H11C 109.5
H11B C11 H11C 109.5
O2 C12 H12A 109.5
O2 C12 H12B 109.5
H12A C12 H12B 109.5
O2 C12 H12C 109.5
H12A C12 H12C 109.5
H12B C12 H12C 109.5
O5 C13 C14 108.94(9)
O5 C13 C1 106.87(9)
C14 C13 C1 104.00(9)
O5 C13 H13 112.2
C14 C13 H13 112.2
C1 C13 H13 112.2
C13 C14 C15 103.89(10)
C13 C14 H14A 111.0
C15 C14 H14A 111.0
C13 C14 H14B 111.0
C15 C14 H14B 111.0
H14A C14 H14B 109.0
C14 C15 C2 105.46(9)
C14 C15 H15A 110.6
C2 C15 H15A 110.6
C14 C15 H15B 110.6
C2 C15 H15B 110.6
H15A C15 H15B 108.8
O3 C16 C1 106.64(9)
O3 C16 H16A 110.4
C1 C16 H16A 110.4
O3 C16 H16B 110.4
C1 C16 H16B 110.4
H16A C16 H16B 108.6
O4 C17 O3 121.72(11)
O4 C17 C2 127.10(11)
O3 C17 C2 111.16(10)
O6 C18 O5 123.31(11)
O6 C18 C19 124.85(11)
O5 C18 C19 111.84(10)
C18 C19 H19A 109.5
C18 C19 H19B 109.5
H19A C19 H19B 109.5
C18 C19 H19C 109.5
H19A C19 H19C 109.5
H19B C19 H19C 109.5
C6 O1 C11 116.88(10)
C9 O2 C12 116.50(9)
C17 O3 C16 110.99(9)
C18 O5 C13 115.20(9)

loop_
_geom_bond_atom_site_label_1
_geom_bond_atom_site_label_2
_geom_bond_distance
C1 C10 1.5294(16)
C1 C16 1.5469(16)
C1 C13 1.5497(17)
C1 C2 1.5523(16)
C2 C17 1.5224(16)
C2 C3 1.5369(16)
C2 C15 1.5557(17)
C3 C4 1.5243(16)
C3 H3A 0.9900
C3 H3B 0.9900
C4 C5 1.5155(17)
C4 H4A 0.9900
C4 H4B 0.9900
C5 C10 1.3990(16)
C5 C6 1.4126(16)
C6 O1 1.3768(15)
C6 C7 1.3833(17)
C7 C8 1.3965(17)
C7 H7 0.9500
C8 C9 1.3873(17)
C8 H8 0.9500
C9 O2 1.3822(14)
C9 C10 1.4125(17)
C11 O1 1.4338(15)
C11 H11A 0.9800
C11 H11B 0.9800
C11 H11C 0.9800
C12 O2 1.4310(15)
C12 H12A 0.9800
C12 H12B 0.9800
C12 H12C 0.9800
C13 O5 1.4659(14)
C13 C14 1.5257(17)
C13 H13 1.0000
C14 C15 1.5389(17)
C14 H14A 0.9900
C14 H14B 0.9900
C15 H15A 0.9900
C15 H15B 0.9900
C16 O3 1.4558(14)
C16 H16A 0.9900
C16 H16B 0.9900
C17 O4 1.2053(15)
C17 O3 1.3528(15)
C18 O6 1.2089(16)
C18 O5 1.3492(15)
C18 C19 1.5002(18)
C19 H19A 0.9800
C19 H19B 0.9800
C19 H19C 0.9800

loop_
_geom_torsion_atom_site_label_1
_geom_torsion_atom_site_label_2
_geom_torsion_atom_site_label_3
_geom_torsion_atom_site_label_4
_geom_torsion
C10 C1 C2 C17 -144.69(10)
C16 C1 C2 C17 -21.68(11)
C13 C1 C2 C17 97.97(10)
C10 C1 C2 C3 -29.30(13)
C16 C1 C2 C3 93.71(11)
C13 C1 C2 C3 -146.64(9)
C10 C1 C2 C15 97.21(11)
C16 C1 C2 C15 -139.78(9)
C13 C1 C2 C15 -20.13(11)
C17 C2 C3 C4 170.83(9)
C1 C2 C3 C4 58.12(12)
C15 C2 C3 C4 -64.31(13)
C2 C3 C4 C5 -54.61(13)
C3 C4 C5 C10 23.88(16)
C3 C4 C5 C6 -155.17(11)
C10 C5 C6 O1 179.51(10)
C4 C5 C6 O1 -1.41(16)
C10 C5 C6 C7 -1.14(18)
C4 C5 C6 C7 177.93(11)
O1 C6 C7 C8 178.94(11)
C5 C6 C7 C8 -0.35(18)
C6 C7 C8 C9 0.88(18)
C7 C8 C9 O2 -179.09(11)
C7 C8 C9 C10 0.08(18)
C6 C5 C10 C9 2.07(17)
C4 C5 C10 C9 -176.99(10)
C6 C5 C10 C1 -176.06(10)
C4 C5 C10 C1 4.89(17)
O2 C9 C10 C5 177.67(10)
C8 C9 C10 C5 -1.56(17)
O2 C9 C10 C1 -4.15(15)
C8 C9 C10 C1 176.62(10)
C16 C1 C10 C5 -119.57(12)
C13 C1 C10 C5 112.24(12)
C2 C1 C10 C5 -2.01(15)
C16 C1 C10 C9 62.30(14)
C13 C1 C10 C9 -65.88(13)
C2 C1 C10 C9 179.87(10)
C10 C1 C13 O5 160.64(9)
C16 C1 C13 O5 33.54(12)
C2 C1 C13 O5 -77.65(10)
C10 C1 C13 C14 -84.20(11)
C16 C1 C13 C14 148.70(9)
C2 C1 C13 C14 37.51(11)
O5 C13 C14 C15 72.88(11)
C1 C13 C14 C15 -40.81(11)
C13 C14 C15 C2 27.65(11)
C17 C2 C15 C14 -116.53(10)
C3 C2 C15 C14 120.99(10)
C1 C2 C15 C14 -4.34(12)
C10 C1 C16 O3 144.51(9)
C13 C1 C16 O3 -90.77(11)
C2 C1 C16 O3 20.36(11)
C3 C2 C17 O4 76.34(15)
C1 C2 C17 O4 -164.71(12)
C15 C2 C17 O4 -50.05(16)
C3 C2 C17 O3 -102.14(11)
C1 C2 C17 O3 16.81(12)
C15 C2 C17 O3 131.47(10)
C7 C6 O1 C11 0.10(17)
C5 C6 O1 C11 179.43(10)
C8 C9 O2 C12 -7.43(16)
C10 C9 O2 C12 173.36(10)
O4 C17 O3 C16 177.44(11)
C2 C17 O3 C16 -3.98(13)
C1 C16 O3 C17 -10.83(12)
O6 C18 O5 C13 1.39(16)
C19 C18 O5 C13 -179.19(9)
C14 C13 O5 C18 84.31(12)
C1 C13 O5 C18 -163.90(9)
